data_7238700
loop_
_publ_author_name
'Lava, Kathleen'
'Evrard, Yannick'
'Hecke, Kristof Van'
'Meervelt, Luc Van'
'Binnemans, Koen'

_publ_section_title
;
 Quinolinium and isoquinolinium ionic liquid crystals
;
_journal_issue 21
_journal_name_full 'RSC Advances'
_journal_page_first 8061
_journal_paper_doi 10.1039/c2ra21208k
_journal_volume 2
_journal_year 2012
_chemical_formula_moiety 'C17 H24 N, 0.63(H2 O), Br'
_chemical_formula_sum 'C17 H25.26 Br N O0.63'
_chemical_formula_weight 333.59
_space_group_IT_number 14
_space_group_name_Hall '-P 2yn'
_space_group_name_H-M_alt 'P 1 21/n 1'
_symmetry_cell_setting monoclinic
_symmetry_space_group_name_Hall '-P 2yn'
_symmetry_space_group_name_H-M 'P 1 21/n 1'
_atom_sites_solution_hydrogens geom
_atom_sites_solution_primary direct
_atom_sites_solution_secondary difmap
_audit_creation_method SHELXL-97
_cell_angle_alpha 90.00
_cell_angle_beta 101.539(2)
_cell_angle_gamma 90.00
_cell_formula_units_Z 4
_cell_length_a 9.8423(5)
_cell_length_b 13.4447(7)
_cell_length_c 13.1983(7)
_cell_measurement_temperature 293(2)
_cell_volume 1711.19(15)
_computing_cell_refinement 'Bruker SAINT'
_computing_data_collection 'Bruker SMART'
_computing_data_reduction 'Bruker SAINT'
_computing_publication_material Platon
_computing_structure_refinement 'SHELXL-97 (Sheldrick, 1997)'
_computing_structure_solution 'SHELXS-97 (Sheldrick, 1990)'
_diffrn_ambient_temperature 293(2)
_diffrn_measured_fraction_theta_full 1.000
_diffrn_measured_fraction_theta_max 1.000
_diffrn_measurement_device_type 'SMART 6000'
_diffrn_measurement_method '\w and \f scans'
_diffrn_radiation_monochromator 'crossed G\"obel mirrors'
_diffrn_radiation_source 'fine-focus sealed tube'
_diffrn_radiation_type CuK\a
_diffrn_radiation_wavelength 1.54178
_diffrn_reflns_av_R_equivalents 0.0469
_diffrn_reflns_av_sigmaI/netI 0.0327
_diffrn_reflns_limit_h_max 11
_diffrn_reflns_limit_h_min -11
_diffrn_reflns_limit_k_max 16
_diffrn_reflns_limit_k_min -15
_diffrn_reflns_limit_l_max 15
_diffrn_reflns_limit_l_min -15
_diffrn_reflns_number 15958
_diffrn_reflns_theta_full 66.59
_diffrn_reflns_theta_max 66.59
_diffrn_reflns_theta_min 4.74
_exptl_absorpt_coefficient_mu 3.204
_exptl_absorpt_correction_T_max 0.527
_exptl_absorpt_correction_T_min 0.262
_exptl_absorpt_correction_type multi-scan
_exptl_absorpt_process_details 'Bruker SADABS'
_exptl_crystal_colour colourless
_exptl_crystal_density_diffrn 1.295
_exptl_crystal_density_method 'not measured'
_exptl_crystal_description rod
_exptl_crystal_F_000 697.0
_exptl_crystal_size_max 0.6
_exptl_crystal_size_mid 0.3
_exptl_crystal_size_min 0.2
_refine_diff_density_max 1.189
_refine_diff_density_min -0.814
_refine_diff_density_rms 0.058
_refine_ls_extinction_method none
_refine_ls_goodness_of_fit_ref 1.044
_refine_ls_hydrogen_treatment mixed
_refine_ls_matrix_type full
_refine_ls_number_parameters 189
_refine_ls_number_reflns 3027
_refine_ls_number_restraints 2
_refine_ls_restrained_S_all 1.044
_refine_ls_R_factor_all 0.0668
_refine_ls_R_factor_gt 0.0537
_refine_ls_shift/su_max 0.000
_refine_ls_shift/su_mean 0.000
_refine_ls_structure_factor_coef Fsqd
_refine_ls_weighting_details 'calc w=1/[\s^2^(Fo^2^)+(0.0501P)^2^+2.1367P] where P=(Fo^2^+2Fc^2^)/3'
_refine_ls_weighting_scheme calc
_refine_ls_wR_factor_gt 0.1285
_refine_ls_wR_factor_ref 0.1380
_reflns_number_gt 2389
_reflns_number_total 3027
_reflns_threshold_expression >2sigma(I)
_cod_data_source_file c2ra21208k.txt
_cod_data_source_block wg303
_cod_original_sg_symbol_H-M 'P 21/n'
_cod_database_code 7238700

loop_
_symmetry_equiv_pos_as_xyz
'x, y, z'
'-x+1/2, y+1/2, -z+1/2'
'-x, -y, -z'
'x-1/2, -y-1/2, z-1/2'

loop_
_atom_site_label
_atom_site_type_symbol
_atom_site_fract_x
_atom_site_fract_y
_atom_site_fract_z
_atom_site_U_iso_or_equiv
_atom_site_adp_type
_atom_site_occupancy
_atom_site_symmetry_multiplicity
_atom_site_calc_flag
_atom_site_refinement_flags
C1 C 0.4518(4) 0.6749(3) 0.1513(3) 0.0646(10) Uani 1 1 d .
H1 H 0.3976 0.6265 0.1122 0.078 Uiso 1 1 calc R
C2 C 0.5793(5) 0.6956(3) 0.1337(3) 0.0666(11) Uani 1 1 d .
H2 H 0.6118 0.6621 0.0817 0.080 Uiso 1 1 calc R
C3 C 0.6631(4) 0.7674(3) 0.1933(3) 0.0575(9) Uani 1 1 d .
C4 C 0.6101(4) 0.8177(3) 0.2705(3) 0.0528(8) Uani 1 1 d .
C5 C 0.4762(4) 0.7939(3) 0.2838(3) 0.0551(9) Uani 1 1 d .
H5 H 0.4393 0.8272 0.3339 0.066 Uiso 1 1 calc R
C6 C 0.7999(5) 0.7905(3) 0.1806(4) 0.0758(12) Uani 1 1 d .
H6 H 0.8368 0.7589 0.1296 0.091 Uiso 1 1 calc R
C7 C 0.8763(5) 0.8587(4) 0.2432(4) 0.0846(15) Uani 1 1 d .
H7 H 0.9655 0.8734 0.2343 0.102 Uiso 1 1 calc R
C8 C 0.8241(5) 0.9070(3) 0.3201(4) 0.0809(14) Uani 1 1 d .
H8 H 0.8795 0.9526 0.3626 0.097 Uiso 1 1 calc R
C9 C 0.6926(4) 0.8887(3) 0.3346(3) 0.0684(10) Uani 1 1 d .
H9 H 0.6579 0.9223 0.3856 0.082 Uiso 1 1 calc R
C10 C 0.2621(4) 0.6978(3) 0.2460(3) 0.0667(11) Uani 1 1 d .
H10A H 0.1985 0.6885 0.1803 0.080 Uiso 1 1 calc R
H10B H 0.2267 0.7514 0.2826 0.080 Uiso 1 1 calc R
C11 C 0.2694(4) 0.6037(3) 0.3086(3) 0.0652(10) Uani 1 1 d .
H11A H 0.3202 0.6163 0.3783 0.078 Uiso 1 1 calc R
H11B H 0.3192 0.5533 0.2781 0.078 Uiso 1 1 calc R
C12 C 0.1244(4) 0.5652(3) 0.3129(3) 0.0663(10) Uani 1 1 d .
H12A H 0.0687 0.5663 0.2434 0.080 Uiso 1 1 calc R
H12B H 0.1323 0.4964 0.3355 0.080 Uiso 1 1 calc R
C13 C 0.0482(4) 0.6222(3) 0.3829(3) 0.0618(9) Uani 1 1 d .
H13A H 0.0411 0.6915 0.3620 0.074 Uiso 1 1 calc R
H13B H 0.1007 0.6191 0.4534 0.074 Uiso 1 1 calc R
C14 C -0.0968(4) 0.5805(3) 0.3792(3) 0.0604(9) Uani 1 1 d .
H14A H -0.1507 0.5883 0.3097 0.072 Uiso 1 1 calc R
H14B H -0.0893 0.5098 0.3942 0.072 Uiso 1 1 calc R
C15 C -0.1742(4) 0.6298(3) 0.4546(3) 0.0588(9) Uani 1 1 d .
H15A H -0.1838 0.7002 0.4389 0.071 Uiso 1 1 calc R
H15B H -0.1200 0.6230 0.5242 0.071 Uiso 1 1 calc R
C16 C -0.3179(4) 0.5854(3) 0.4509(3) 0.0618(9) Uani 1 1 d .
H16A H -0.3740 0.5955 0.3824 0.074 Uiso 1 1 calc R
H16B H -0.3090 0.5143 0.4629 0.074 Uiso 1 1 calc R
C17 C -0.3911(4) 0.6310(4) 0.5300(4) 0.0776(12) Uani 1 1 d .
H17A H -0.3360 0.6215 0.5980 0.116 Uiso 1 1 calc R
H17B H -0.4797 0.5996 0.5257 0.116 Uiso 1 1 calc R
H17C H -0.4042 0.7009 0.5165 0.116 Uiso 1 1 calc R
H18A H 0.079(9) 0.562(4) 0.056(8) 0.116 Uiso 0.628(9) 1 d PD
H18B H -0.047(3) 0.598(7) 0.037(8) 0.116 Uiso 0.628(9) 1 d PD
N1 N 0.4017(3) 0.7254(2) 0.2269(2) 0.0549(7) Uani 1 1 d .
Br1 Br 0.22940(5) 0.92676(4) 0.42206(4) 0.0849(2) Uani 1 1 d .
O1 O 0.0352(7) 0.6141(5) 0.0456(6) 0.108(3) Uani 0.628(9) 1 d PD

loop_
_atom_site_aniso_label
_atom_site_aniso_U_11
_atom_site_aniso_U_22
_atom_site_aniso_U_33
_atom_site_aniso_U_23
_atom_site_aniso_U_13
_atom_site_aniso_U_12
C1 0.076(3) 0.059(2) 0.061(2) -0.0040(18) 0.017(2) -0.009(2)
C2 0.086(3) 0.061(2) 0.061(2) 0.0009(19) 0.034(2) 0.008(2)
C3 0.061(2) 0.053(2) 0.065(2) 0.0141(18) 0.0282(18) 0.0073(17)
C4 0.055(2) 0.0464(18) 0.060(2) 0.0086(16) 0.0195(17) 0.0021(16)
C5 0.056(2) 0.052(2) 0.063(2) 0.0056(17) 0.0242(17) 0.0060(17)
C6 0.073(3) 0.072(3) 0.094(3) 0.020(2) 0.045(2) 0.011(2)
C7 0.059(3) 0.080(3) 0.119(4) 0.035(3) 0.028(3) -0.002(2)
C8 0.068(3) 0.069(3) 0.101(4) 0.018(3) 0.004(3) -0.016(2)
C9 0.074(3) 0.058(2) 0.075(3) 0.004(2) 0.018(2) -0.003(2)
C10 0.046(2) 0.073(3) 0.083(3) 0.017(2) 0.0159(19) -0.0029(18)
C11 0.055(2) 0.072(3) 0.072(2) 0.014(2) 0.0226(19) 0.0025(19)
C12 0.060(2) 0.068(3) 0.074(3) 0.008(2) 0.0216(19) -0.0083(19)
C13 0.052(2) 0.062(2) 0.072(2) 0.0100(19) 0.0165(18) -0.0058(18)
C14 0.052(2) 0.060(2) 0.071(2) 0.0053(19) 0.0163(18) -0.0067(17)
C15 0.0495(19) 0.054(2) 0.073(2) 0.0043(18) 0.0129(17) -0.0056(17)
C16 0.051(2) 0.062(2) 0.074(2) -0.0020(19) 0.0156(18) -0.0057(17)
C17 0.056(2) 0.086(3) 0.094(3) -0.011(3) 0.023(2) -0.002(2)
N1 0.0494(16) 0.0559(18) 0.0618(18) 0.0098(15) 0.0172(14) -0.0013(14)
Br1 0.0826(4) 0.0869(4) 0.0948(4) -0.0038(3) 0.0411(3) -0.0094(3)
O1 0.104(5) 0.097(5) 0.112(5) -0.004(4) -0.003(4) -0.003(4)

loop_
_atom_type_symbol
_atom_type_description
_atom_type_scat_dispersion_real
_atom_type_scat_dispersion_imag
_atom_type_scat_source
C C 0.0181 0.0091 'International Tables Vol C Tables 4.2.6.8 and 6.1.1.4'
H H 0.0000 0.0000 'International Tables Vol C Tables 4.2.6.8 and 6.1.1.4'
N N 0.0311 0.0180 'International Tables Vol C Tables 4.2.6.8 and 6.1.1.4'
Br Br -0.6763 1.2805 'International Tables Vol C Tables 4.2.6.8 and 6.1.1.4'
O O 0.0492 0.0322 'International Tables Vol C Tables 4.2.6.8 and 6.1.1.4'

loop_
_geom_angle_atom_site_label_1
_geom_angle_atom_site_label_2
_geom_angle_atom_site_label_3
_geom_angle
C2 C1 N1 120.2(4)
C2 C1 H1 119.9
N1 C1 H1 119.9
C1 C2 C3 120.5(4)
C1 C2 H2 119.7
C3 C2 H2 119.7
C2 C3 C4 118.3(3)
C2 C3 C6 123.2(4)
C4 C3 C6 118.5(4)
C5 C4 C3 118.4(3)
C5 C4 C9 121.3(4)
C3 C4 C9 120.3(3)
N1 C5 C4 121.3(3)
N1 C5 H5 119.4
C4 C5 H5 119.4
C7 C6 C3 119.9(4)
C7 C6 H6 120.1
C3 C6 H6 120.1
C6 C7 C8 121.4(4)
C6 C7 H7 119.3
C8 C7 H7 119.3
C9 C8 C7 121.2(5)
C9 C8 H8 119.4
C7 C8 H8 119.4
C8 C9 C4 118.8(4)
C8 C9 H9 120.6
C4 C9 H9 120.6
N1 C10 C11 110.9(3)
N1 C10 H10A 109.5
C11 C10 H10A 109.5
N1 C10 H10B 109.5
C11 C10 H10B 109.5
H10A C10 H10B 108.0
C10 C11 C12 111.2(3)
C10 C11 H11A 109.4
C12 C11 H11A 109.4
C10 C11 H11B 109.4
C12 C11 H11B 109.4
H11A C11 H11B 108.0
C13 C12 C11 115.6(4)
C13 C12 H12A 108.4
C11 C12 H12A 108.4
C13 C12 H12B 108.4
C11 C12 H12B 108.4
H12A C12 H12B 107.4
C12 C13 C14 111.7(3)
C12 C13 H13A 109.3
C14 C13 H13A 109.3
C12 C13 H13B 109.3
C14 C13 H13B 109.3
H13A C13 H13B 107.9
C15 C14 C13 114.0(3)
C15 C14 H14A 108.7
C13 C14 H14A 108.7
C15 C14 H14B 108.7
C13 C14 H14B 108.7
H14A C14 H14B 107.6
C14 C15 C16 113.0(3)
C14 C15 H15A 109.0
C16 C15 H15A 109.0
C14 C15 H15B 109.0
C16 C15 H15B 109.0
H15A C15 H15B 107.8
C17 C16 C15 112.7(3)
C17 C16 H16A 109.1
C15 C16 H16A 109.1
C17 C16 H16B 109.1
C15 C16 H16B 109.1
H16A C16 H16B 107.8
C16 C17 H17A 109.5
C16 C17 H17B 109.5
H17A C17 H17B 109.5
C16 C17 H17C 109.5
H17A C17 H17C 109.5
H17B C17 H17C 109.5
C5 N1 C1 121.3(3)
C5 N1 C10 120.4(3)
C1 N1 C10 118.3(3)
H18A O1 H18B 105(10)

loop_
_geom_bond_atom_site_label_1
_geom_bond_atom_site_label_2
_geom_bond_distance
C1 C2 1.350(6)
C1 N1 1.378(5)
C1 H1 0.9300
C2 C3 1.404(6)
C2 H2 0.9300
C3 C4 1.407(5)
C3 C6 1.424(5)
C4 C5 1.401(5)
C4 C9 1.419(6)
C5 N1 1.314(5)
C5 H5 0.9300
C6 C7 1.356(7)
C6 H6 0.9300
C7 C8 1.388(7)
C7 H7 0.9300
C8 C9 1.367(6)
C8 H8 0.9300
C9 H9 0.9300
C10 N1 1.493(4)
C10 C11 1.506(5)
C10 H10A 0.9700
C10 H10B 0.9700
C11 C12 1.530(5)
C11 H11A 0.9700
C11 H11B 0.9700
C12 C13 1.510(6)
C12 H12A 0.9700
C12 H12B 0.9700
C13 C14 1.525(5)
C13 H13A 0.9700
C13 H13B 0.9700
C14 C15 1.521(5)
C14 H14A 0.9700
C14 H14B 0.9700
C15 C16 1.526(5)
C15 H15A 0.9700
C15 H15B 0.9700
C16 C17 1.512(6)
C16 H16A 0.9700
C16 H16B 0.9700
C17 H17A 0.9600
C17 H17B 0.9600
C17 H17C 0.9600
O1 H18A 0.821(10)
O1 H18B 0.821(10)
